data_8100330
loop_
_publ_author_name
'Zheng, Yue-Qing'
'Kong, Zu-Ping'
'Chen, Ke'

_publ_section_title
;
Crystal structure of dipimelato-bis(1,10-phenanthroline-N,N')dilead
(II) monohydrate, Pb~2~(C~12~H~8~N~2~)~2~(C~7~H~10~O~4~)~2~ &#x00B7; H~2~O
;
_journal_issue 2
_journal_name_full 'Zeitschrift f\"ur Kristallographie - New Crystal Structures'
_journal_page_first 225
_journal_page_last 226
_journal_volume 218
_journal_year 2003
_chemical_formula_moiety 'Pb2(phen)2(C7 H10 O4)2 .H2 O'
_chemical_formula_sum 'C19 H20 N2 O5 Pb'
_chemical_formula_weight 563.56
_space_group_IT_number 2
_symmetry_cell_setting triclinic
_symmetry_space_group_name_Hall '-P 1'
_symmetry_space_group_name_H-M 'P -1'
_cell_angle_alpha 83.50(3)
_cell_angle_beta 82.54(3)
_cell_angle_gamma 81.94(3)
_cell_formula_units_Z 2
_cell_length_a 7.4880(15)
_cell_length_b 11.543(2)
_cell_length_c 11.742(2)
_cell_measurement_temperature 293(2)
_cell_volume 991.7(3)
_diffrn_ambient_temperature 293(2)
_exptl_crystal_density_diffrn 1.887
_cod_database_code 8100330

loop_
_symmetry_equiv_pos_as_xyz
'x, y, z'
'-x, -y, -z'

loop_
_atom_site_label
_atom_site_type_symbol
_atom_site_fract_x
_atom_site_fract_y
_atom_site_fract_z
_atom_site_U_iso_or_equiv
_atom_site_adp_type
_atom_site_occupancy
_atom_site_symmetry_multiplicity
_atom_site_Wyckoff_symbol
_atom_site_calc_flag
_atom_site_refinement_flags
_atom_site_disorder_assembly
_atom_site_disorder_group
Pb Pb 0.47110(4) 0.80879(2) 0.11382(2) 0.04898(16) Uani 1 2 i d . . .
N1 N 0.6092(9) 0.5888(6) 0.1155(6) 0.0517(15) Uani 1 2 i d . . .
N2 N 0.6607(10) 0.7417(6) -0.0773(5) 0.0521(15) Uani 1 2 i d . . .
C1 C 0.5805(14) 0.5132(8) 0.2095(8) 0.062(2) Uani 1 2 i d . . .
H1 H 0.5106 0.5400 0.2750 0.078(11) Uiso 1 2 i calc R . .
C2 C 0.6534(16) 0.3956(9) 0.2110(9) 0.073(3) Uani 1 2 i d . . .
H2 H 0.6342 0.3454 0.2779 0.078(11) Uiso 1 2 i calc R . .
C3 C 0.7512(15) 0.3534(8) 0.1170(9) 0.069(2) Uani 1 2 i d . . .
H3 H 0.7967 0.2741 0.1183 0.078(11) Uiso 1 2 i calc R . .
C4 C 0.7846(12) 0.4296(7) 0.0164(8) 0.0575(19) Uani 1 2 i d . . .
C5 C 0.8879(13) 0.3928(8) -0.0862(9) 0.064(2) Uani 1 2 i d . . .
H5 H 0.9417 0.3152 -0.0871 0.078(11) Uiso 1 2 i calc R . .
C6 C 0.9099(13) 0.4670(9) -0.1820(9) 0.068(2) Uani 1 2 i d . . .
H6 H 0.9762 0.4393 -0.2482 0.078(11) Uiso 1 2 i calc R . .
C7 C 0.8345(12) 0.5858(8) -0.1841(7) 0.0562(19) Uani 1 2 i d . . .
C8 C 0.8522(14) 0.6678(10) -0.2815(8) 0.070(2) Uani 1 2 i d . . .
H8 H 0.9169 0.6450 -0.3502 0.078(11) Uiso 1 2 i calc R . .
C9 C 0.7743(14) 0.7799(10) -0.2745(7) 0.068(2) Uani 1 2 i d . . .
H9 H 0.7834 0.8338 -0.3395 0.078(11) Uiso 1 2 i calc R . .
C10 C 0.6800(14) 0.8166(8) -0.1710(7) 0.062(2) Uani 1 2 i d . . .
H10 H 0.6301 0.8948 -0.1680 0.078(11) Uiso 1 2 i calc R . .
C11 C 0.7329(10) 0.6277(6) -0.0813(6) 0.0465(15) Uani 1 2 i d . . .
C12 C 0.7063(10) 0.5479(6) 0.0193(6) 0.0458(15) Uani 1 2 i d . . .
O1 O 0.7561(8) 0.8162(6) 0.1645(5) 0.0612(14) Uani 1 2 i d . . .
O2 O 0.6679(9) 0.9846(6) 0.0653(5) 0.0636(15) Uani 1 2 i d . . .
C13 C 0.7769(11) 0.9235(7) 0.1231(6) 0.0496(17) Uani 1 2 i d . . .
C14 C 0.9407(12) 0.9676(9) 0.1574(7) 0.060(2) Uani 1 2 i d . . .
H14A H 0.9531 1.0447 0.1171 0.095(12) Uiso 1 2 i calc R . .
H14B H 1.0486 0.9151 0.1337 0.095(12) Uiso 1 2 i calc R . .
C15 C 0.9281(12) 0.9757(8) 0.2871(7) 0.0569(19) Uani 1 2 i d . . .
H15A H 0.9103 0.8993 0.3272 0.095(12) Uiso 1 2 i calc R . .
H15B H 1.0424 0.9953 0.3050 0.095(12) Uiso 1 2 i calc R . .
C16 C 0.7757(12) 1.0661(7) 0.3320(6) 0.0520(18) Uani 1 2 i d . . .
H16A H 0.7934 1.1425 0.2917 0.095(12) Uiso 1 2 i calc R . .
H16B H 0.6613 1.0463 0.3143 0.095(12) Uiso 1 2 i calc R . .
C17 C 0.7636(13) 1.0745(8) 0.4593(7) 0.058(2) Uani 1 2 i d . . .
H17A H 0.7478 0.9976 0.4992 0.095(12) Uiso 1 2 i calc R . .
H17B H 0.8780 1.0947 0.4765 0.095(12) Uiso 1 2 i calc R . .
C18 C 0.6151(16) 1.1611(9) 0.5060(7) 0.072(3) Uani 1 2 i d . . .
H18A H 0.5019 1.1437 0.4843 0.095(12) Uiso 1 2 i calc R . .
H18B H 0.6353 1.2385 0.4691 0.095(12) Uiso 1 2 i calc R . .
C19 C 0.5928(13) 1.1664(8) 0.6358(7) 0.059(2) Uani 1 2 i d . . .
O3 O 0.5651(12) 1.2651(6) 0.6723(6) 0.078(2) Uani 1 2 i d . . .
O4 O 0.6026(10) 1.0732(6) 0.7000(5) 0.0659(16) Uani 1 2 i d . . .
O5 O 0.185(2) 0.3524(17) -0.4198(14) 0.094(5) Uani 0.50 2 i d P . .
O6 O 0.177(2) 0.5969(15) -0.5392(12) 0.085(5) Uani 0.5 2 i d P . .
H19A H 0.2935 0.3341 -0.3973 0.050 Uiso 0.5 2 i d P . .
H19B H 0.1925 0.4330 -0.4580 0.050 Uiso 0.5 2 i d P . .
H20A H 0.2531 0.6374 -0.5799 0.050 Uiso 0.5 2 i d P . .
H20B H 0.0660 0.6062 -0.5500 0.050 Uiso 0.5 2 i d P . .

loop_
_atom_site_aniso_label
_atom_site_aniso_U_11
_atom_site_aniso_U_22
_atom_site_aniso_U_33
_atom_site_aniso_U_23
_atom_site_aniso_U_13
_atom_site_aniso_U_12
Pb 0.0481(2) 0.0527(2) 0.04459(19) -0.01100(11) -0.00335(11) 0.00203(12)
N1 0.057(4) 0.051(3) 0.048(3) -0.010(3) -0.005(3) -0.006(3)
N2 0.064(4) 0.049(3) 0.043(3) -0.008(3) -0.006(3) -0.003(3)
C1 0.077(6) 0.056(5) 0.051(4) -0.001(4) -0.004(4) -0.009(4)
C2 0.095(7) 0.060(5) 0.060(5) 0.011(4) -0.010(5) -0.011(5)
C3 0.076(6) 0.044(4) 0.085(7) 0.000(4) -0.016(5) 0.002(4)
C4 0.056(5) 0.051(4) 0.070(5) -0.016(4) -0.020(4) -0.001(4)
C5 0.061(5) 0.050(4) 0.081(6) -0.021(4) -0.009(4) 0.007(4)
C6 0.063(5) 0.070(6) 0.075(6) -0.037(5) -0.005(5) 0.005(4)
C7 0.055(5) 0.065(5) 0.049(4) -0.021(4) 0.000(3) -0.002(4)
C8 0.067(6) 0.088(7) 0.052(5) -0.015(4) 0.012(4) -0.012(5)
C9 0.076(6) 0.081(6) 0.044(4) 0.000(4) -0.006(4) -0.012(5)
C10 0.072(6) 0.061(5) 0.049(4) -0.002(4) -0.001(4) -0.002(4)
C11 0.046(4) 0.046(4) 0.049(4) -0.017(3) -0.009(3) -0.001(3)
C12 0.044(4) 0.046(4) 0.048(4) -0.008(3) -0.010(3) -0.001(3)
O1 0.054(3) 0.064(4) 0.066(4) -0.018(3) -0.013(3) 0.005(3)
O2 0.061(4) 0.075(4) 0.053(3) -0.004(3) -0.010(3) 0.001(3)
C13 0.053(4) 0.058(4) 0.037(3) -0.018(3) -0.001(3) 0.002(4)
C14 0.052(5) 0.072(5) 0.056(5) -0.027(4) 0.004(4) -0.006(4)
C15 0.059(5) 0.066(5) 0.046(4) -0.007(4) -0.014(4) -0.001(4)
C16 0.065(5) 0.053(4) 0.037(3) -0.008(3) -0.004(3) 0.000(4)
C17 0.065(5) 0.064(5) 0.044(4) -0.015(3) -0.009(4) 0.003(4)
C18 0.093(7) 0.071(6) 0.044(4) -0.012(4) 0.000(4) 0.014(5)
C19 0.064(5) 0.061(5) 0.046(4) -0.007(4) 0.004(4) 0.000(4)
O3 0.111(6) 0.060(4) 0.054(3) -0.013(3) 0.010(4) 0.006(4)
O4 0.077(4) 0.066(4) 0.049(3) -0.010(3) 0.000(3) 0.008(3)
O5 0.072(9) 0.130(14) 0.076(9) -0.039(9) -0.023(8) 0.042(9)
O6 0.090(10) 0.107(11) 0.063(8) -0.001(7) 0.013(7) -0.060(9)

loop_
_geom_bond_atom_site_label_1
_geom_bond_atom_site_label_2
_geom_bond_distance
_geom_bond_site_symmetry_2
_geom_bond_publ_flag
Pb O1 2.304(6) . ?
Pb O3 2.552(6) 2_676 ?
Pb N1 2.603(7) . ?
Pb N2 2.628(7) . ?
Pb O2 2.641(7) . ?
Pb O4 2.662(6) 2_676 ?
Pb C13 2.821(9) . ?
N1 C1 1.342(10) . ?
N1 C12 1.356(10) . ?
N2 C10 1.326(10) . ?
N2 C11 1.354(10) . ?
C1 C2 1.390(14) . ?
C1 H1 0.9300 . ?
C2 C3 1.342(15) . ?
C2 H2 0.9300 . ?
C3 C4 1.407(13) . ?
C3 H3 0.9300 . ?
C4 C12 1.411(11) . ?
C4 C5 1.419(13) . ?
C5 C6 1.341(15) . ?
C5 H5 0.9300 . ?
C6 C7 1.406(13) . ?
C6 H6 0.9300 . ?
C7 C8 1.404(13) . ?
C7 C11 1.435(11) . ?
C8 C9 1.350(15) . ?
C8 H8 0.9300 . ?
C9 C10 1.402(13) . ?
C9 H9 0.9300 . ?
C10 H10 0.9300 . ?
C11 C12 1.424(11) . ?
O1 C13 1.301(10) . ?
O2 C13 1.224(10) . ?
C13 C14 1.508(12) . ?
C14 C15 1.526(11) . ?
C14 H14A 0.9700 . ?
C14 H14B 0.9700 . ?
C15 C16 1.518(12) . ?
C15 H15A 0.9700 . ?
C15 H15B 0.9700 . ?
C16 C17 1.499(10) . ?
C16 H16A 0.9700 . ?
C16 H16B 0.9700 . ?
C17 C18 1.480(12) . ?
C17 H17A 0.9700 . ?
C17 H17B 0.9700 . ?
C18 C19 1.518(12) . ?
C18 H18A 0.9700 . ?
C18 H18B 0.9700 . ?
C19 O4 1.241(11) . ?
C19 O3 1.243(11) . ?
O3 Pb 2.552(6) 2_676 ?
O4 Pb 2.662(6) 2_676 ?
O5 H19A 0.8779 . ?
O5 H19B 0.9917 . ?
O6 H20A 0.8539 . ?
O6 H20B 0.8437 . ?
